data_4077224
loop_
_publ_author_name
'Lee, Taegweon'
'Lee, Soon W.'
'Jang, Ho G.'
'Kang, Sang Ook'
'Ko, Jaejung'

_publ_section_title
;
 Synthesis and Reactivity of Organotin Compounds Containing the
 C,P-Chelatingo-Carboranylphosphino Ligand [o-C2B10H10PPh2-C,P](CabC,P).
 X-ray Structures of (CabC,CH2P)SnMe2Br, [(CabC,P)SnMe2]2Pd, and
 [(CabC,P)SnMe2]Pd(PEt3)Cl
;
_journal_issue 4
_journal_name_full Organometallics
_journal_page_first 741
_journal_paper_doi 10.1021/om0007872
_journal_volume 20
_journal_year 2001
_chemical_formula_sum 'C17 H28 B10 Br P Sn'
_chemical_formula_weight 570.06
_chemical_name_systematic
; 
 ? 
;
_space_group_IT_number 15
_symmetry_space_group_name_Hall '-C 2yc'
_symmetry_space_group_name_H-M 'C 1 2/c 1'
_atom_sites_solution_hydrogens geom
_atom_sites_solution_primary direct
_atom_sites_solution_secondary difmap
_audit_creation_method SHELXL-97
_cell_angle_alpha 90.00
_cell_angle_beta 113.272(9)
_cell_angle_gamma 90.00
_cell_formula_units_Z 8
_cell_length_a 27.071(4)
_cell_length_b 14.322(2)
_cell_length_c 14.151(3)
_cell_measurement_temperature 295(2)
_cell_volume 5040.1(15)
_computing_structure_refinement 'SHELXL-97 (Sheldrick, 1997)'
_computing_structure_solution 'SHELXS-97 (Sheldrick, 1990)'
_diffrn_ambient_temperature 295(2)
_diffrn_measured_fraction_theta_full 0.984
_diffrn_measured_fraction_theta_max 0.984
_diffrn_radiation_monochromator graphite
_diffrn_radiation_source 'fine-focus sealed tube'
_diffrn_radiation_type MoK\a
_diffrn_radiation_wavelength 0.71073
_diffrn_reflns_av_R_equivalents 0.0283
_diffrn_reflns_av_sigmaI/netI 0.0257
_diffrn_reflns_limit_h_max 32
_diffrn_reflns_limit_h_min 0
_diffrn_reflns_limit_k_max 17
_diffrn_reflns_limit_k_min 0
_diffrn_reflns_limit_l_max 15
_diffrn_reflns_limit_l_min -16
_diffrn_reflns_number 4461
_diffrn_reflns_theta_full 25.00
_diffrn_reflns_theta_max 25.00
_diffrn_reflns_theta_min 2.03
_exptl_absorpt_coefficient_mu 2.667
_exptl_crystal_density_diffrn 1.503
_exptl_crystal_density_method 'not measured'
_exptl_crystal_F_000 2240
_refine_diff_density_max 1.575
_refine_diff_density_min -0.462
_refine_diff_density_rms 0.070
_refine_ls_extinction_coef 0.00030(6)
_refine_ls_extinction_expression Fc^*^=kFc[1+0.001xFc^2^\l^3^/sin(2\q)]^-1/4^
_refine_ls_extinction_method SHELXL
_refine_ls_goodness_of_fit_ref 1.038
_refine_ls_hydrogen_treatment mixed
_refine_ls_matrix_type full
_refine_ls_number_parameters 272
_refine_ls_number_reflns 4364
_refine_ls_number_restraints 0
_refine_ls_restrained_S_all 1.038
_refine_ls_R_factor_all 0.0425
_refine_ls_R_factor_gt 0.0358
_refine_ls_shift/su_max 0.002
_refine_ls_shift/su_mean 0.000
_refine_ls_structure_factor_coef Fsqd
_refine_ls_weighting_details 'calc w=1/[\s^2^(Fo^2^)+(0.0486P)^2^+10.8169P] where P=(Fo^2^+2Fc^2^)/3'
_refine_ls_weighting_scheme calc
_refine_ls_wR_factor_gt 0.0912
_refine_ls_wR_factor_ref 0.0955
_reflns_number_gt 3806
_reflns_number_total 4364
_reflns_threshold_expression >2sigma(I)
_cod_data_source_file om0007872.cif
_cod_data_source_block snbr
_cod_original_cell_volume 5040.0(14)
_cod_database_code 4077224

loop_
_symmetry_equiv_pos_as_xyz
'x, y, z'
'-x, y, -z+1/2'
'x+1/2, y+1/2, z'
'-x+1/2, y+1/2, -z+1/2'
'-x, -y, -z'
'x, -y, z-1/2'
'-x+1/2, -y+1/2, -z'
'x+1/2, -y+1/2, z-1/2'

loop_
_atom_site_label
_atom_site_type_symbol
_atom_site_fract_x
_atom_site_fract_y
_atom_site_fract_z
_atom_site_U_iso_or_equiv
_atom_site_adp_type
_atom_site_occupancy
_atom_site_symmetry_multiplicity
_atom_site_calc_flag
_atom_site_refinement_flags
Sn1 Sn 0.219078(11) 0.210026(18) 0.750160(19) 0.04927(12) Uani 1 1 d .
Br1 Br 0.30365(2) 0.13732(4) 0.88580(4) 0.0875(2) Uani 1 1 d .
P1 P 0.10612(4) 0.26869(6) 0.57633(8) 0.0457(2) Uani 1 1 d .
B1 B 0.0828(2) -0.0834(4) 0.7060(4) 0.0635(13) Uani 1 1 d .
H1 H 0.0549 -0.1416 0.6974 0.076 Uiso 1 1 calc R
B2 B 0.05963(18) 0.0290(4) 0.6591(4) 0.0570(11) Uani 1 1 d .
H2 H 0.0166 0.0449 0.6186 0.068 Uiso 1 1 calc R
B3 B 0.0895(2) 0.0089(4) 0.7935(4) 0.0625(13) Uani 1 1 d .
H3 H 0.0660 0.0114 0.8416 0.075 Uiso 1 1 calc R
B4 B 0.1454(2) -0.1011(3) 0.6964(4) 0.0568(11) Uani 1 1 d .
H4 H 0.1583 -0.1702 0.6809 0.068 Uiso 1 1 calc R
B5 B 0.09440(19) -0.0377(3) 0.6002(3) 0.0511(10) Uani 1 1 d .
H5 H 0.0741 -0.0650 0.5216 0.061 Uiso 1 1 calc R
B6 B 0.1426(2) -0.0721(4) 0.8171(4) 0.0576(11) Uani 1 1 d .
H6 H 0.1538 -0.1226 0.8807 0.069 Uiso 1 1 calc R
B7 B 0.15695(18) 0.0487(4) 0.8396(3) 0.0530(11) Uani 1 1 d .
H7 H 0.1778 0.0777 0.9173 0.064 Uiso 1 1 calc R
B8 B 0.19114(17) -0.0197(3) 0.7803(3) 0.0479(10) Uani 1 1 d .
H8 H 0.2342 -0.0357 0.8200 0.057 Uiso 1 1 calc R
B9 B 0.10513(18) 0.1111(3) 0.7422(3) 0.0499(10) Uani 1 1 d .
H9 H 0.0922 0.1808 0.7559 0.060 Uiso 1 1 calc R
B10 B 0.16153(17) 0.0026(3) 0.6466(3) 0.0447(9) Uani 1 1 d .
H10 H 0.1852 0.0026 0.5989 0.054 Uiso 1 1 calc R
C1 C 0.16598(13) 0.0890(2) 0.7334(3) 0.0407(7) Uani 1 1 d .
C2 C 0.10888(13) 0.0772(2) 0.6284(3) 0.0407(7) Uani 1 1 d .
C3 C 0.24454(17) 0.2195(3) 0.6267(3) 0.0572(10) Uani 1 1 d .
H3A H 0.2451 0.1583 0.5995 0.069 Uiso 1 1 calc R
H3B H 0.2800 0.2461 0.6510 0.069 Uiso 1 1 calc R
H3C H 0.2201 0.2585 0.5736 0.069 Uiso 1 1 calc R
C4 C 0.2088(3) 0.3212(4) 0.8395(5) 0.0955(19) Uani 1 1 d .
H4A H 0.1968 0.2968 0.8900 0.115 Uiso 1 1 calc R
H4B H 0.1825 0.3641 0.7955 0.115 Uiso 1 1 calc R
H4C H 0.2424 0.3530 0.8734 0.115 Uiso 1 1 calc R
C5 C 0.09540(15) 0.1452(2) 0.5390(3) 0.0437(8) Uani 1 1 d .
H5A H 0.0580 0.1366 0.4932 0.052 Uiso 1 1 calc R
H5B H 0.1172 0.1297 0.5008 0.052 Uiso 1 1 calc R
C6 C 0.10998(17) 0.3245(3) 0.4635(3) 0.0530(9) Uani 1 1 d .
C7 C 0.1464(2) 0.3964(3) 0.4807(4) 0.0670(12) Uani 1 1 d .
H7A H 0.1679 0.4138 0.5478 0.080 Uiso 1 1 calc R
C8 C 0.1514(3) 0.4424(4) 0.4001(6) 0.0901(18) Uani 1 1 d .
H8A H 0.1753 0.4921 0.4129 0.108 Uiso 1 1 calc R
C9 C 0.1223(3) 0.4165(4) 0.3033(6) 0.098(2) Uani 1 1 d .
H9A H 0.1271 0.4462 0.2491 0.117 Uiso 1 1 calc R
C10 C 0.0852(3) 0.3457(5) 0.2838(5) 0.107(2) Uani 1 1 d .
H10A H 0.0642 0.3286 0.2164 0.128 Uiso 1 1 calc R
C11 C 0.0793(3) 0.2998(3) 0.3650(4) 0.0790(15) Uani 1 1 d .
H11 H 0.0543 0.2519 0.3519 0.095 Uiso 1 1 calc R
C12 C 0.04274(16) 0.3112(3) 0.5758(3) 0.0523(9) Uani 1 1 d .
C13 C 0.0420(3) 0.3951(6) 0.6151(9) 0.175(5) Uani 1 1 d .
H13 H 0.0734 0.4303 0.6425 0.210 Uiso 1 1 calc R
C14 C -0.0061(4) 0.4304(8) 0.6151(11) 0.228(7) Uani 1 1 d .
H14 H -0.0060 0.4891 0.6433 0.274 Uiso 1 1 calc R
C15 C -0.0521(3) 0.3831(6) 0.5763(6) 0.129(3) Uani 1 1 d .
H15 H -0.0839 0.4081 0.5763 0.155 Uiso 1 1 calc R
C16 C -0.0511(2) 0.3017(5) 0.5390(7) 0.119(3) Uani 1 1 d .
H16 H -0.0828 0.2672 0.5127 0.143 Uiso 1 1 calc R
C17 C -0.0049(2) 0.2638(4) 0.5365(6) 0.100(2) Uani 1 1 d .
H17 H -0.0061 0.2051 0.5076 0.120 Uiso 1 1 calc R

loop_
_atom_site_aniso_label
_atom_site_aniso_U_11
_atom_site_aniso_U_22
_atom_site_aniso_U_33
_atom_site_aniso_U_23
_atom_site_aniso_U_13
_atom_site_aniso_U_12
Sn1 0.05587(19) 0.04614(18) 0.04509(17) -0.00428(11) 0.01919(13) -0.00772(12)
Br1 0.0572(3) 0.1075(4) 0.0702(3) 0.0261(3) -0.0042(2) -0.0209(3)
P1 0.0483(5) 0.0379(5) 0.0470(5) -0.0020(4) 0.0146(4) 0.0038(4)
B1 0.056(3) 0.065(3) 0.061(3) 0.014(2) 0.013(2) -0.013(2)
B2 0.039(2) 0.073(3) 0.056(3) 0.011(2) 0.016(2) -0.004(2)
B3 0.055(3) 0.084(4) 0.053(3) 0.015(2) 0.027(2) 0.003(2)
B4 0.067(3) 0.041(2) 0.055(3) 0.011(2) 0.016(2) 0.000(2)
B5 0.057(3) 0.039(2) 0.047(2) 0.0041(18) 0.010(2) -0.0039(19)
B6 0.060(3) 0.058(3) 0.049(2) 0.015(2) 0.015(2) -0.002(2)
B7 0.052(2) 0.067(3) 0.039(2) 0.005(2) 0.0166(19) 0.001(2)
B8 0.044(2) 0.046(2) 0.048(2) 0.0083(18) 0.0126(18) 0.0052(18)
B9 0.049(2) 0.060(3) 0.044(2) 0.003(2) 0.0217(19) 0.011(2)
B10 0.050(2) 0.039(2) 0.045(2) 0.0013(17) 0.0184(18) 0.0072(18)
C1 0.0391(17) 0.0426(18) 0.0384(17) 0.0028(14) 0.0131(14) 0.0047(14)
C2 0.0385(17) 0.0407(18) 0.0393(17) 0.0004(14) 0.0116(14) 0.0036(14)
C3 0.054(2) 0.068(3) 0.055(2) 0.006(2) 0.0270(19) 0.0013(19)
C4 0.132(5) 0.080(3) 0.088(4) -0.037(3) 0.057(4) -0.022(4)
C5 0.053(2) 0.0370(18) 0.0385(18) 0.0008(14) 0.0151(16) 0.0083(15)
C6 0.065(2) 0.0374(19) 0.058(2) 0.0060(17) 0.026(2) 0.0110(18)
C7 0.071(3) 0.046(2) 0.085(3) 0.010(2) 0.032(2) 0.006(2)
C8 0.096(4) 0.060(3) 0.134(5) 0.033(3) 0.067(4) 0.016(3)
C9 0.153(6) 0.064(3) 0.111(5) 0.035(3) 0.090(5) 0.037(4)
C10 0.175(7) 0.082(4) 0.063(3) 0.010(3) 0.047(4) 0.017(4)
C11 0.122(4) 0.050(3) 0.061(3) 0.004(2) 0.032(3) -0.005(3)
C12 0.053(2) 0.051(2) 0.045(2) -0.0040(17) 0.0114(17) 0.0140(18)
C13 0.084(4) 0.134(6) 0.284(12) -0.137(7) 0.048(6) 0.007(4)
C14 0.117(7) 0.189(10) 0.366(17) -0.184(11) 0.082(9) 0.014(7)
C15 0.069(4) 0.162(7) 0.142(6) -0.048(6) 0.027(4) 0.041(4)
C16 0.057(3) 0.111(5) 0.179(8) -0.021(5) 0.033(4) 0.019(3)
C17 0.052(3) 0.071(3) 0.161(6) -0.032(4) 0.026(3) 0.007(2)

loop_
_atom_type_symbol
_atom_type_description
_atom_type_scat_dispersion_real
_atom_type_scat_dispersion_imag
_atom_type_scat_source
C C 0.0033 0.0016 'International Tables Vol C Tables 4.2.6.8 and 6.1.1.4'
H H 0.0000 0.0000 'International Tables Vol C Tables 4.2.6.8 and 6.1.1.4'
B B 0.0013 0.0007 'International Tables Vol C Tables 4.2.6.8 and 6.1.1.4'
P P 0.1023 0.0942 'International Tables Vol C Tables 4.2.6.8 and 6.1.1.4'
Br Br -0.2901 2.4595 'International Tables Vol C Tables 4.2.6.8 and 6.1.1.4'
Sn Sn -0.6537 1.4246 'International Tables Vol C Tables 4.2.6.8 and 6.1.1.4'

loop_
_geom_angle_atom_site_label_1
_geom_angle_atom_site_label_2
_geom_angle_atom_site_label_3
_geom_angle
C4 Sn1 C3 127.3(2)
C4 Sn1 C1 114.93(19)
C3 Sn1 C1 111.85(15)
C4 Sn1 Br1 98.5(2)
C3 Sn1 Br1 99.12(12)
C1 Sn1 Br1 96.49(9)
C12 P1 C6 103.29(19)
C12 P1 C5 106.27(19)
C6 P1 C5 103.13(17)
B2 B1 B6 108.5(4)
B2 B1 B4 108.1(3)
B6 B1 B4 60.8(3)
B2 B1 B3 60.2(3)
B6 B1 B3 60.2(3)
B4 B1 B3 108.9(3)
B2 B1 B5 59.9(3)
B6 B1 B5 108.2(3)
B4 B1 B5 59.6(3)
B3 B1 B5 108.1(3)
C2 B2 B1 105.6(3)
C2 B2 B5 58.8(2)
B1 B2 B5 60.4(3)
C2 B2 B9 59.4(2)
B1 B2 B9 107.8(3)
B5 B2 B9 108.2(3)
C2 B2 B3 105.6(3)
B1 B2 B3 60.2(3)
B5 B2 B3 108.5(3)
B9 B2 B3 59.5(3)
B9 B3 B1 107.9(3)
B9 B3 B2 60.2(3)
B1 B3 B2 59.6(3)
B9 B3 B7 60.2(3)
B1 B3 B7 107.7(3)
B2 B3 B7 108.1(3)
B9 B3 B6 108.3(3)
B1 B3 B6 59.6(3)
B2 B3 B6 107.5(4)
B7 B3 B6 60.0(3)
B5 B4 B1 60.3(3)
B5 B4 B10 60.1(2)
B1 B4 B10 107.7(3)
B5 B4 B8 107.8(3)
B1 B4 B8 106.9(4)
B10 B4 B8 59.9(2)
B5 B4 B6 107.6(4)
B1 B4 B6 59.4(3)
B10 B4 B6 107.2(3)
B8 B4 B6 59.3(3)
C2 B5 B4 106.2(3)
C2 B5 B2 58.8(2)
B4 B5 B2 108.4(3)
C2 B5 B10 59.3(2)
B4 B5 B10 60.2(2)
B2 B5 B10 108.1(3)
C2 B5 B1 105.1(3)
B4 B5 B1 60.2(3)
B2 B5 B1 59.7(3)
B10 B5 B1 107.8(3)
B8 B6 B1 107.8(3)
B8 B6 B3 108.0(3)
B1 B6 B3 60.1(3)
B8 B6 B7 60.1(3)
B1 B6 B7 108.0(3)
B3 B6 B7 60.0(3)
B8 B6 B4 59.9(3)
B1 B6 B4 59.8(3)
B3 B6 B4 108.0(3)
B7 B6 B4 108.0(3)
C1 B7 B8 59.3(2)
C1 B7 B9 59.4(2)
B8 B7 B9 108.2(3)
C1 B7 B3 105.6(3)
B8 B7 B3 107.6(3)
B9 B7 B3 59.5(3)
C1 B7 B6 105.5(3)
B8 B7 B6 59.6(3)
B9 B7 B6 107.6(3)
B3 B7 B6 60.0(3)
C1 B8 B6 105.7(3)
C1 B8 B10 58.8(2)
B6 B8 B10 108.5(3)
C1 B8 B7 58.8(2)
B6 B8 B7 60.3(3)
B10 B8 B7 107.8(3)
C1 B8 B4 105.7(3)
B6 B8 B4 60.8(3)
B10 B8 B4 60.0(2)
B7 B8 B4 108.9(3)
C2 B9 C1 58.1(2)
C2 B9 B3 105.3(3)
C1 B9 B3 105.6(3)
C2 B9 B2 58.3(2)
C1 B9 B2 105.2(3)
B3 B9 B2 60.3(3)
C2 B9 B7 105.3(3)
C1 B9 B7 58.7(2)
B3 B9 B7 60.3(3)
B2 B9 B7 108.1(3)
C1 B10 C2 58.5(2)
C1 B10 B5 105.8(3)
C2 B10 B5 58.5(2)
C1 B10 B8 59.3(2)
C2 B10 B8 105.7(3)
B5 B10 B8 107.7(3)
C1 B10 B4 106.2(3)
C2 B10 B4 105.1(3)
B5 B10 B4 59.7(2)
B8 B10 B4 60.1(2)
C2 C1 B10 60.9(2)
C2 C1 B7 110.0(3)
B10 C1 B7 113.0(3)
C2 C1 B8 109.6(3)
B10 C1 B8 61.9(2)
B7 C1 B8 62.0(2)
C2 C1 B9 60.7(2)
B10 C1 B9 112.6(3)
B7 C1 B9 61.9(2)
B8 C1 B9 112.3(3)
C2 C1 Sn1 120.6(2)
B10 C1 Sn1 120.2(2)
B7 C1 Sn1 118.9(2)
B8 C1 Sn1 121.8(2)
B9 C1 Sn1 116.6(2)
C5 C2 C1 120.4(3)
C5 C2 B5 117.8(3)
C1 C2 B5 110.6(3)
C5 C2 B2 121.1(3)
C1 C2 B2 110.8(3)
B5 C2 B2 62.4(3)
C5 C2 B10 115.8(3)
C1 C2 B10 60.7(2)
B5 C2 B10 62.2(2)
B2 C2 B10 113.4(3)
C5 C2 B9 120.9(3)
C1 C2 B9 61.1(2)
B5 C2 B9 113.5(3)
B2 C2 B9 62.3(3)
B10 C2 B9 112.8(3)
C2 C5 P1 114.7(2)
C11 C6 C7 118.7(4)
C11 C6 P1 124.2(4)
C7 C6 P1 117.2(3)
C8 C7 C6 120.7(5)
C9 C8 C7 120.6(6)
C8 C9 C10 119.9(5)
C9 C10 C11 119.8(6)
C6 C11 C10 120.2(6)
C13 C12 C17 116.9(5)
C13 C12 P1 118.2(4)
C17 C12 P1 124.9(3)
C12 C13 C14 119.7(7)
C15 C14 C13 122.4(7)
C16 C15 C14 117.6(6)
C15 C16 C17 122.4(7)
C12 C17 C16 121.0(6)

loop_
_geom_bond_atom_site_label_1
_geom_bond_atom_site_label_2
_geom_bond_distance
Sn1 C4 2.118(5)
Sn1 C3 2.121(4)
Sn1 C1 2.204(4)
Sn1 Br1 2.5568(7)
P1 C12 1.818(4)
P1 C6 1.825(4)
P1 C5 1.836(4)
B1 B2 1.760(7)
B1 B6 1.763(7)
B1 B4 1.771(7)
B1 B3 1.771(8)
B1 B5 1.772(7)
B2 C2 1.703(6)
B2 B5 1.764(7)
B2 B9 1.772(7)
B2 B3 1.772(7)
B3 B9 1.758(7)
B3 B7 1.773(7)
B3 B6 1.773(7)
B4 B5 1.760(6)
B4 B10 1.771(6)
B4 B8 1.772(6)
B4 B6 1.788(7)
B5 C2 1.702(5)
B5 B10 1.767(6)
B6 B8 1.761(7)
B6 B7 1.774(7)
B7 C1 1.715(5)
B7 B8 1.770(6)
B7 B9 1.772(6)
B8 C1 1.724(5)
B8 B10 1.768(6)
B9 C2 1.723(5)
B9 C1 1.729(5)
B10 C1 1.714(5)
B10 C2 1.718(5)
C1 C2 1.676(5)
C2 C5 1.522(5)
C6 C11 1.358(6)
C6 C7 1.380(6)
C7 C8 1.368(7)
C8 C9 1.335(9)
C9 C10 1.375(10)
C10 C11 1.386(7)
C12 C13 1.327(7)
C12 C17 1.366(7)
C13 C14 1.397(10)
C14 C15 1.331(11)
C15 C16 1.285(9)
C16 C17 1.377(8)
